data_2243954
loop_
_publ_author_name
'Halz, Jan Henrik'
'Hentsch, Andreas'
'Wagner, Christoph'
'Merzweiler, Kurt'

_publ_section_title
;
 Synthesis and crystal structures of three Schiff bases derived from
 3-formylacetylacetone and <i>o</i>-, <i>m</i>- and <i>p</i>-aminobenzoic
 acid
;
_journal_coeditor_code WM5628
_journal_issue 1
_journal_name_full 'Acta Crystallographica Section E'
_journal_page_first
;
;
_journal_paper_doi 10.1107/S2056989021013050
_journal_volume 78
_journal_year 2022
_chemical_formula_iupac 'C13 H13 N O4'
_chemical_formula_moiety 'C13 H13 N O4'
_chemical_formula_sum 'C13 H13 N O4'
_chemical_formula_weight 247.24
_chemical_name_common
;
3-[(2-Carboxyphenylamino)methylidene]pentane-2,4-dione
;
_chemical_name_systematic
;
2-[(2-Acetyl-3-oxobut-1-en-1-yl)amino]benzoic acid
;
_space_group_crystal_system monoclinic
_space_group_IT_number 15
_space_group_name_Hall '-C 2yc'
_space_group_name_H-M_alt 'C 1 2/c 1'
_atom_sites_solution_hydrogens geom
_atom_sites_solution_primary dual
_audit_creation_method
;
Olex2 1.2
(compiled 2018.05.29 svn.r3508 for OlexSys, GUI svn.r5506)
;
_cell_angle_alpha 90
_cell_angle_beta 92.836(3)
_cell_angle_gamma 90
_cell_formula_units_Z 8
_cell_length_a 10.6287(5)
_cell_length_b 12.3740(4)
_cell_length_c 17.5419(7)
_cell_measurement_reflns_used 22415
_cell_measurement_temperature 170
_cell_measurement_theta_max 29.59
_cell_measurement_theta_min 2.53
_cell_volume 2304.28(16)
_computing_cell_refinement
;
X-Area (Stoe, 2016)
;
_computing_data_collection
;
X-Area (Stoe, 2016)
;
_computing_data_reduction
;
X-Area (Stoe, 2016)
;
_computing_molecular_graphics
;
DIAMOND (Brandenburg et al., 2019)
;
_computing_publication_material
;
<i>OLEX2</i> (Dolomanov <i>et al.</i>,  2009)
;
_computing_structure_refinement
;
SHELXL (Sheldrick, 2015b)
;
_computing_structure_solution
;
SHELXT (Sheldrick, 2015a)
;
_diffrn_ambient_temperature 170
_diffrn_detector 'image plate (34 cm diameter)'
_diffrn_detector_area_resol_mean 6.67
_diffrn_measured_fraction_theta_full 0.993
_diffrn_measured_fraction_theta_max 0.994
_diffrn_measurement_device '2-circle diffractometer'
_diffrn_measurement_device_type 'Stoe IPDS 2T'
_diffrn_measurement_method 'rotation method, \w scans'
_diffrn_radiation_monochromator 'plane graphite'
_diffrn_radiation_type MoK\a
_diffrn_radiation_wavelength 0.71073
_diffrn_reflns_av_R_equivalents 0.0508
_diffrn_reflns_av_unetI/netI 0.0300
_diffrn_reflns_limit_h_max 13
_diffrn_reflns_limit_h_min -10
_diffrn_reflns_limit_k_max 15
_diffrn_reflns_limit_k_min -13
_diffrn_reflns_limit_l_max 21
_diffrn_reflns_limit_l_min -21
_diffrn_reflns_number 5925
_diffrn_reflns_theta_full 25.242
_diffrn_reflns_theta_max 25.997
_diffrn_reflns_theta_min 2.528
_diffrn_source 'sealed X-ray tube, 12 x 0.4 mm long-fine focus'
_exptl_absorpt_coefficient_mu 0.107
_exptl_absorpt_correction_type none
_exptl_crystal_colour 'clear colourless'
_exptl_crystal_density_diffrn 1.425
_exptl_crystal_density_method 'not measured'
_exptl_crystal_description block
_exptl_crystal_F_000 1040
_exptl_crystal_size_max 0.318
_exptl_crystal_size_mid 0.226
_exptl_crystal_size_min 0.141
_refine_diff_density_max 0.198
_refine_diff_density_min -0.253
_refine_ls_extinction_method none
_refine_ls_goodness_of_fit_ref 1.060
_refine_ls_hydrogen_treatment constr
_refine_ls_matrix_type full
_refine_ls_number_parameters 166
_refine_ls_number_reflns 2242
_refine_ls_number_restraints 0
_refine_ls_restrained_S_all 1.060
_refine_ls_R_factor_all 0.0507
_refine_ls_R_factor_gt 0.0463
_refine_ls_shift/su_max 0.000
_refine_ls_shift/su_mean 0.000
_refine_ls_structure_factor_coef Fsqd
_refine_ls_weighting_details 'w=1/[\s^2^(Fo^2^)+(0.0676P)^2^+1.8130P] where P=(Fo^2^+2Fc^2^)/3'
_refine_ls_weighting_scheme calc
_refine_ls_wR_factor_gt 0.1209
_refine_ls_wR_factor_ref 0.1268
_reflns_number_gt 2041
_reflns_number_total 2242
_reflns_threshold_expression 'I > 2\s(I)'
_cod_data_source_file wm5628sup1.cif
_cod_data_source_block 1
_cod_original_sg_symbol_H-M 'C 2/c'
_cod_database_code 2243954
_shelx_estimated_absorpt_t_min 0.967
_shelx_estimated_absorpt_t_max 0.985

loop_
_space_group_symop_operation_xyz
'x, y, z'
'-x, y, -z+1/2'
'x+1/2, y+1/2, z'
'-x+1/2, y+1/2, -z+1/2'
'-x, -y, -z'
'x, -y, z-1/2'
'-x+1/2, -y+1/2, -z'
'x+1/2, -y+1/2, z-1/2'

loop_
_atom_site_type_symbol
_atom_site_label
_atom_site_fract_x
_atom_site_fract_y
_atom_site_fract_z
_atom_site_U_iso_or_equiv
_atom_site_adp_type
_atom_site_calc_flag
_atom_site_occupancy
_atom_site_disorder_assembly
_atom_site_disorder_group
O O1 0.45960(11) 0.15997(10) 0.47933(6) 0.0356(3) Uani d 1 . .
O O2 0.27859(11) 0.16211(10) 0.26411(6) 0.0358(3) Uani d 1 . .
O O3 0.61428(11) 0.44676(10) 0.67913(7) 0.0359(3) Uani d 1 . .
H H13 0.6590 0.4003 0.6999 0.054 Uiso calc 1 . .
O O4 0.53453(11) 0.30520(10) 0.61407(6) 0.0339(3) Uani d 1 . .
N N 0.36984(11) 0.35634(11) 0.49544(7) 0.0239(3) Uani d 1 . .
H H8 0.4164 0.3073 0.5171 0.029 Uiso calc 1 . .
C C1 0.45492(18) 0.06191(16) 0.36409(10) 0.0401(4) Uani d 1 . .
H H1 0.5001 0.0099 0.3955 0.060 Uiso calc 1 . .
H H2 0.5079 0.0872 0.3250 0.060 Uiso calc 1 . .
H H3 0.3809 0.0288 0.3409 0.060 Uiso calc 1 . .
C C2 0.41727(14) 0.15556(13) 0.41238(9) 0.0285(4) Uani d 1 . .
C C3 0.33393(13) 0.24280(13) 0.38304(8) 0.0245(3) Uani d 1 . .
C C4 0.26485(13) 0.23812(13) 0.30893(8) 0.0259(3) Uani d 1 . .
C C5 0.17366(15) 0.32733(15) 0.28533(9) 0.0320(4) Uani d 1 . .
H H4 0.1318 0.3093 0.2373 0.048 Uiso calc 1 . .
H H5 0.2189 0.3939 0.2804 0.048 Uiso calc 1 . .
H H6 0.1124 0.3354 0.3233 0.048 Uiso calc 1 . .
C C6 0.31739(13) 0.33454(13) 0.42647(8) 0.0245(3) Uani d 1 . .
H H7 0.2636 0.3869 0.4052 0.029 Uiso calc 1 . .
C C7 0.35433(13) 0.45398(13) 0.53529(8) 0.0232(3) Uani d 1 . .
C C8 0.43310(13) 0.47785(13) 0.60039(7) 0.0233(3) Uani d 1 . .
C C9 0.41800(14) 0.57606(13) 0.63783(8) 0.0277(4) Uani d 1 . .
H H9 0.4699 0.5919 0.6806 0.033 Uiso calc 1 . .
C C10 0.32814(15) 0.65050(14) 0.61313(9) 0.0303(4) Uani d 1 . .
H H10 0.3205 0.7161 0.6383 0.036 Uiso calc 1 . .
C C11 0.24927(15) 0.62563(14) 0.54998(9) 0.0316(4) Uani d 1 . .
H H11 0.1872 0.6744 0.5334 0.038 Uiso calc 1 . .
C C12 0.26238(14) 0.52931(14) 0.51180(8) 0.0297(4) Uani d 1 . .
H H12 0.2090 0.5141 0.4696 0.036 Uiso calc 1 . .
C C13 0.53074(14) 0.40013(13) 0.63058(8) 0.0250(3) Uani d 1 . .

loop_
_atom_site_aniso_label
_atom_site_aniso_U_11
_atom_site_aniso_U_22
_atom_site_aniso_U_33
_atom_site_aniso_U_12
_atom_site_aniso_U_13
_atom_site_aniso_U_23
O1 0.0409(7) 0.0372(7) 0.0267(6) 0.0043(5) -0.0176(5) -0.0039(5)
O2 0.0406(7) 0.0404(7) 0.0248(6) 0.0031(5) -0.0151(5) -0.0082(5)
O3 0.0385(6) 0.0341(7) 0.0329(6) -0.0001(5) -0.0221(5) -0.0002(5)
O4 0.0402(6) 0.0316(7) 0.0284(6) 0.0033(5) -0.0147(5) -0.0024(5)
N 0.0246(6) 0.0291(7) 0.0173(6) -0.0004(5) -0.0070(5) -0.0010(5)
C1 0.0417(9) 0.0459(11) 0.0315(9) 0.0119(8) -0.0111(7) -0.0077(8)
C2 0.0265(7) 0.0350(9) 0.0230(7) -0.0033(6) -0.0074(6) -0.0009(6)
C3 0.0225(7) 0.0325(8) 0.0180(7) -0.0041(6) -0.0060(5) -0.0005(6)
C4 0.0242(7) 0.0337(9) 0.0190(7) -0.0058(6) -0.0058(5) 0.0006(6)
C5 0.0305(8) 0.0419(10) 0.0223(7) 0.0004(7) -0.0110(6) -0.0010(7)
C6 0.0224(7) 0.0329(8) 0.0176(7) -0.0029(6) -0.0056(5) 0.0027(6)
C7 0.0225(7) 0.0296(8) 0.0171(6) -0.0026(6) -0.0026(5) 0.0003(6)
C8 0.0242(7) 0.0298(8) 0.0156(6) -0.0035(6) -0.0032(5) 0.0016(6)
C9 0.0298(8) 0.0345(9) 0.0184(7) -0.0037(6) -0.0029(6) -0.0009(6)
C10 0.0329(8) 0.0310(8) 0.0269(8) -0.0002(6) 0.0009(6) -0.0033(6)
C11 0.0296(8) 0.0342(9) 0.0306(8) 0.0052(7) -0.0030(6) 0.0023(7)
C12 0.0275(7) 0.0372(9) 0.0234(7) 0.0014(6) -0.0084(6) 0.0004(6)
C13 0.0283(7) 0.0314(9) 0.0145(6) -0.0034(6) -0.0054(5) 0.0016(6)

loop_
_geom_angle_atom_site_label_1
_geom_angle_atom_site_label_2
_geom_angle_atom_site_label_3
_geom_angle_site_symmetry_1
_geom_angle_site_symmetry_3
_geom_angle
_geom_angle_publ_flag
C13 O3 H13 . . 109.5 ?
C6 N H8 . . 117.7 ?
C6 N C7 . . 124.68(13) ?
C7 N H8 . . 117.7 ?
H1 C1 H2 . . 109.5 ?
H1 C1 H3 . . 109.5 ?
H2 C1 H3 . . 109.5 ?
C2 C1 H1 . . 109.5 ?
C2 C1 H2 . . 109.5 ?
C2 C1 H3 . . 109.5 ?
O1 C2 C1 . . 118.34(14) ?
O1 C2 C3 . . 118.90(14) ?
C3 C2 C1 . . 122.75(13) ?
C4 C3 C2 . . 123.26(14) ?
C6 C3 C2 . . 119.98(12) ?
C6 C3 C4 . . 116.76(13) ?
O2 C4 C3 . . 121.63(14) ?
O2 C4 C5 . . 118.30(13) ?
C3 C4 C5 . . 120.07(14) ?
C4 C5 H4 . . 109.5 ?
C4 C5 H5 . . 109.5 ?
C4 C5 H6 . . 109.5 ?
H4 C5 H5 . . 109.5 ?
H4 C5 H6 . . 109.5 ?
H5 C5 H6 . . 109.5 ?
N C6 C3 . . 127.34(14) ?
N C6 H7 . . 116.3 ?
C3 C6 H7 . . 116.3 ?
N C7 C8 . . 120.04(13) ?
C12 C7 N . . 121.51(13) ?
C12 C7 C8 . . 118.45(14) ?
C7 C8 C13 . . 121.72(14) ?
C9 C8 C7 . . 119.03(14) ?
C9 C8 C13 . . 119.25(12) ?
C8 C9 H9 . . 119.1 ?
C10 C9 C8 . . 121.83(14) ?
C10 C9 H9 . . 119.1 ?
C9 C10 H10 . . 120.6 ?
C9 C10 C11 . . 118.86(15) ?
C11 C10 H10 . . 120.6 ?
C10 C11 H11 . . 119.8 ?
C12 C11 C10 . . 120.49(15) ?
C12 C11 H11 . . 119.8 ?
C7 C12 H12 . . 119.3 ?
C11 C12 C7 . . 121.31(14) ?
C11 C12 H12 . . 119.3 ?
O3 C13 C8 . . 112.20(13) ?
O4 C13 O3 . . 122.99(14) ?
O4 C13 C8 . . 124.81(13) ?

loop_
_geom_bond_atom_site_label_1
_geom_bond_atom_site_label_2
_geom_bond_site_symmetry_2
_geom_bond_distance
_geom_bond_publ_flag
O1 C2 . 1.2380(18) y
O2 C4 . 1.239(2) y
O3 H13 . 0.8200 ?
O3 C13 . 1.3312(17) ?
O4 C13 . 1.211(2) ?
N H8 . 0.8600 ?
N C6 . 1.3344(18) y
N C7 . 1.410(2) ?
C1 H1 . 0.9600 ?
C1 H2 . 0.9600 ?
C1 H3 . 0.9600 ?
C1 C2 . 1.501(2) y
C2 C3 . 1.473(2) y
C3 C4 . 1.4621(18) y
C3 C6 . 1.383(2) y
C4 C5 . 1.513(2) y
C5 H4 . 0.9600 ?
C5 H5 . 0.9600 ?
C5 H6 . 0.9600 ?
C6 H7 . 0.9300 ?
C7 C8 . 1.4135(19) ?
C7 C12 . 1.398(2) ?
C8 C9 . 1.394(2) ?
C8 C13 . 1.493(2) ?
C9 H9 . 0.9300 ?
C9 C10 . 1.381(2) ?
C10 H10 . 0.9300 ?
C10 C11 . 1.390(2) ?
C11 H11 . 0.9300 ?
C11 C12 . 1.378(2) ?
C12 H12 . 0.9300 ?

loop_
_geom_hbond_atom_site_label_D
_geom_hbond_atom_site_label_H
_geom_hbond_atom_site_label_A
_geom_hbond_site_symmetry_A
_geom_hbond_distance_DH
_geom_hbond_distance_HA
_geom_hbond_distance_DA
_geom_hbond_angle_DHA
O3 H13 O2 8_556 0.82 1.83 2.6132(15) 160.1
N H8 O1 . 0.86 2.00 2.6308(18) 129.2
N H8 O4 . 0.86 2.06 2.7266(16) 133.4
C5 H6 O4 7_556 0.96 2.62 3.330(2) 131.4
C11 H11 O1 3_455 0.93 2.56 3.2891(19) 135.5

loop_
_geom_torsion_atom_site_label_1
_geom_torsion_atom_site_label_2
_geom_torsion_atom_site_label_3
_geom_torsion_atom_site_label_4
_geom_torsion_site_symmetry_1
_geom_torsion_site_symmetry_2
_geom_torsion_site_symmetry_3
_geom_torsion_site_symmetry_4
_geom_torsion
_geom_torsion_publ_flag
O1 C2 C3 C4 . . . . -171.05(14) ?
O1 C2 C3 C6 . . . . 8.5(2) ?
N C7 C8 C9 . . . . 178.50(13) ?
N C7 C8 C13 . . . . -2.3(2) ?
N C7 C12 C11 . . . . -178.64(14) ?
C1 C2 C3 C4 . . . . 9.9(2) ?
C1 C2 C3 C6 . . . . -170.53(15) ?
C2 C3 C4 O2 . . . . -4.4(2) ?
C2 C3 C4 C5 . . . . 175.49(14) ?
C2 C3 C6 N . . . . 0.1(2) ?
C4 C3 C6 N . . . . 179.70(14) ?
C6 N C7 C8 . . . . -167.19(14) y
C6 N C7 C12 . . . . 12.5(2) ?
C6 C3 C4 O2 . . . . 176.05(14) y
C6 C3 C4 C5 . . . . -4.1(2) ?
C7 N C6 C3 . . . . 176.56(14) ?
C7 C8 C9 C10 . . . . 0.1(2) ?
C7 C8 C13 O3 . . . . 164.41(13) ?
C7 C8 C13 O4 . . . . -16.2(2) ?
C8 C7 C12 C11 . . . . 1.1(2) ?
C8 C9 C10 C11 . . . . 1.2(2) ?
C9 C8 C13 O3 . . . . -16.39(19) ?
C9 C8 C13 O4 . . . . 163.00(15) ?
C9 C10 C11 C12 . . . . -1.3(2) ?
C10 C11 C12 C7 . . . . 0.2(2) ?
C12 C7 C8 C9 . . . . -1.2(2) ?
C12 C7 C8 C13 . . . . 178.00(13) ?
C13 C8 C9 C10 . . . . -179.13(14) ?

_cod_database_fobs_code 2243954
